data_2240299
loop_
_publ_author_name
'Jin, Lan'
'Zha, Li-Li'
'Gao, San'
'Yang, Shi-Yao'
'Huang, Rong-Bin'

_publ_section_title
;
 Crystal structure of
 poly[(<i>N</i>,<i>N</i>-dimethylacetamide-\k<i>O</i>)(\m~4~-5-methylisophthalato-\k^5^<i>O</i>:<i>O</i>,<i>O</i>':<i>O</i>'':<i>O</i>''')manganese(II)]
;
_journal_issue 1
_journal_name_full 'Acta Crystallographica Section E'
_journal_page_first m1
_journal_page_last m2
_journal_paper_doi 10.1107/S2056989014025626
_journal_volume 71
_journal_year 2015
_chemical_formula_iupac '[Mn (C9 H6 O4) (C3 H7 N O)]'
_chemical_formula_moiety 'C12 H13 Mn N O5'
_chemical_formula_sum 'C12 H13 Mn N O5'
_chemical_formula_weight 306.17
_chemical_name_systematic
Poly[(<i>N</i>,<i>N</i>-dimethylacetamide-\k<i>O</i>)(\m~4~-5-methylisophthalato-\k^5^<i>O</i>:<i>O</i>,<i>O</i>':<i>O</i>'':<i>O</i>''')manganese(II)]
_space_group_IT_number 33
_symmetry_cell_setting orthorhombic
_symmetry_space_group_name_Hall 'P 2c -2n'
_symmetry_space_group_name_H-M 'P n a 21'
_atom_sites_solution_hydrogens geom
_atom_sites_solution_primary direct
_atom_sites_solution_secondary difmap
_audit_creation_method SHELXL-97
_cell_angle_alpha 90.00
_cell_angle_beta 90.00
_cell_angle_gamma 90.00
_cell_formula_units_Z 4
_cell_length_a 7.281(5)
_cell_length_b 15.148(11)
_cell_length_c 10.903(8)
_cell_measurement_reflns_used 6647
_cell_measurement_temperature 200(2)
_cell_measurement_theta_max 28.6467
_cell_measurement_theta_min 2.3047
_cell_volume 1202.5(15)
_computing_cell_refinement
;
SAINT (Bruker, 2002)
;
_computing_data_collection
;
SMART (Bruker, 2002)
;
_computing_data_reduction
;
SAINT (Bruker, 2002)
;
_computing_molecular_graphics
;
DIAMOND (Brandenburg, 2007)
;
_computing_publication_material
;
SHELXTL (Sheldrick, 2008)
;
_computing_structure_refinement
;
SHELXTL (Sheldrick, 2008)
;
_computing_structure_solution
;
SHELXTL (Sheldrick, 2008)
;
_diffrn_ambient_temperature 200(2)
_diffrn_measured_fraction_theta_full 1.000
_diffrn_measured_fraction_theta_max 0.963
_diffrn_measurement_device_type 'Bruker APEX area-detector'
_diffrn_measurement_method '\f and \w scan'
_diffrn_radiation_monochromator graphite
_diffrn_radiation_source 'fine-focus sealed tube'
_diffrn_radiation_type MoK\a
_diffrn_radiation_wavelength 0.71073
_diffrn_reflns_av_R_equivalents 0.0250
_diffrn_reflns_av_sigmaI/netI 0.0300
_diffrn_reflns_limit_h_max 9
_diffrn_reflns_limit_h_min -9
_diffrn_reflns_limit_k_max 19
_diffrn_reflns_limit_k_min -19
_diffrn_reflns_limit_l_max 14
_diffrn_reflns_limit_l_min -13
_diffrn_reflns_number 10159
_diffrn_reflns_theta_full 26.00
_diffrn_reflns_theta_max 29.04
_diffrn_reflns_theta_min 2.30
_exptl_absorpt_coefficient_mu 1.114
_exptl_absorpt_correction_T_max 0.8968
_exptl_absorpt_correction_T_min 0.8507
_exptl_absorpt_correction_type multi-scan
_exptl_absorpt_process_details
;
(SADABS; Sheldrick, 2004)
;
_exptl_crystal_colour colorless
_exptl_crystal_density_diffrn 1.691
_exptl_crystal_density_method 'not measured'
_exptl_crystal_description rod
_exptl_crystal_F_000 628
_exptl_crystal_size_max 0.15
_exptl_crystal_size_mid 0.10
_exptl_crystal_size_min 0.10
_refine_diff_density_max 0.255
_refine_diff_density_min -0.290
_refine_ls_abs_structure_details
;
Flack (1983), 0 Friedel pairs
;
_refine_ls_abs_structure_Flack 0.025(14)
_refine_ls_extinction_method none
_refine_ls_goodness_of_fit_ref 1.071
_refine_ls_hydrogen_treatment constr
_refine_ls_matrix_type full
_refine_ls_number_parameters 175
_refine_ls_number_reflns 2874
_refine_ls_number_restraints 1
_refine_ls_restrained_S_all 1.071
_refine_ls_R_factor_all 0.0252
_refine_ls_R_factor_gt 0.0240
_refine_ls_shift/su_max 0.001
_refine_ls_shift/su_mean 0.000
_refine_ls_structure_factor_coef Fsqd
_refine_ls_weighting_details 'calc w=1/[\s^2^(Fo^2^)+(0.0316P)^2^+0.1079P] where P=(Fo^2^+2Fc^2^)/3'
_refine_ls_weighting_scheme calc
_refine_ls_wR_factor_gt 0.0589
_refine_ls_wR_factor_ref 0.0593
_reflns_number_gt 2768
_reflns_number_total 2874
_reflns_threshold_expression I>2sigma(I)
_cod_data_source_file fk2084sup1.cf
_cod_data_source_block I
_cod_database_code 2240299
_cod_database_fobs_code 2240299

loop_
_symmetry_equiv_pos_as_xyz
'x, y, z'
'-x, -y, z+1/2'
'x+1/2, -y+1/2, z'
'-x+1/2, y+1/2, z+1/2'

loop_
_atom_site_type_symbol
_atom_site_label
_atom_site_fract_x
_atom_site_fract_y
_atom_site_fract_z
_atom_site_U_iso_or_equiv
_atom_site_adp_type
_atom_site_calc_flag
_atom_site_refinement_flags
_atom_site_occupancy
_atom_site_symmetry_multiplicity
Mn Mn1 0.02668(3) 0.718473(13) 0.40075(4) 0.01733(7) Uani d . 1 1
O O1 0.21890(19) 0.76885(7) 0.27699(13) 0.0264(3) Uani d . 1 1
O O2 0.40794(19) 0.87833(8) 0.28213(14) 0.0320(3) Uani d . 1 1
O O3 0.30783(16) 1.12474(7) -0.01315(13) 0.0244(3) Uani d . 1 1
O O4 0.02059(16) 1.15017(8) -0.06146(13) 0.0254(3) Uani d . 1 1
O O5 -0.15683(19) 0.69631(9) 0.55025(14) 0.0301(3) Uani d . 1 1
N N1 -0.2451(2) 0.61847(11) 0.71232(16) 0.0323(4) Uani d . 1 1
C C1 0.1457(2) 0.89377(11) 0.16063(16) 0.0210(3) Uani d . 1 1
C C2 0.1976(2) 0.97512(10) 0.11805(18) 0.0208(3) Uani d . 1 1
H H2A 0.3104 1.0003 0.1442 0.025 Uiso calc R 1 1
C C3 0.0878(2) 1.02002(10) 0.03817(16) 0.0196(3) Uani d . 1 1
C C4 -0.0754(2) 0.98383(11) 0.00205(17) 0.0237(3) Uani d . 1 1
H H4A -0.1529 1.0157 -0.0523 0.028 Uiso calc R 1 1
C C5 -0.1290(3) 0.90257(12) 0.04273(18) 0.0269(4) Uani d . 1 1
C C6 -0.0157(3) 0.85839(12) 0.12133(19) 0.0261(4) Uani d . 1 1
H H6A -0.0505 0.8014 0.1494 0.031 Uiso calc R 1 1
C C7 0.2643(2) 0.84485(11) 0.24625(17) 0.0236(4) Uani d . 1 1
C C8 0.1438(2) 1.10570(10) -0.01549(17) 0.0197(3) Uani d . 1 1
C C9 -0.3076(3) 0.86426(15) 0.0039(3) 0.0448(6) Uani d . 1 1
H H9A -0.2980 0.7997 0.0020 0.067 Uiso calc R 1 1
H H9B -0.3392 0.8861 -0.0780 0.067 Uiso calc R 1 1
H H9C -0.4034 0.8817 0.0623 0.067 Uiso calc R 1 1
C C10 -0.1507(3) 0.63087(12) 0.61313(19) 0.0282(4) Uani d . 1 1
H H10A -0.0704 0.5849 0.5880 0.034 Uiso calc R 1 1
C C11 -0.2297(3) 0.53842(16) 0.7799(2) 0.0459(6) Uani d . 1 1
H H11A -0.1283 0.5032 0.7469 0.069 Uiso calc R 1 1
H H11B -0.3446 0.5050 0.7731 0.069 Uiso calc R 1 1
H H11C -0.2057 0.5520 0.8664 0.069 Uiso calc R 1 1
C C12 -0.3792(4) 0.68114(17) 0.7505(3) 0.0545(7) Uani d . 1 1
H H12A -0.3596 0.7369 0.7069 0.082 Uiso calc R 1 1
H H12B -0.3680 0.6911 0.8390 0.082 Uiso calc R 1 1
H H12C -0.5022 0.6586 0.7319 0.082 Uiso calc R 1 1

loop_
_atom_site_aniso_label
_atom_site_aniso_U_11
_atom_site_aniso_U_22
_atom_site_aniso_U_33
_atom_site_aniso_U_12
_atom_site_aniso_U_13
_atom_site_aniso_U_23
Mn1 0.01845(11) 0.01338(10) 0.02015(12) 0.00142(7) 0.00145(16) 0.00084(12)
O1 0.0343(7) 0.0170(5) 0.0279(7) 0.0074(5) 0.0119(6) 0.0068(5)
O2 0.0262(7) 0.0330(7) 0.0368(8) -0.0002(6) -0.0060(6) 0.0145(6)
O3 0.0188(6) 0.0207(5) 0.0336(7) -0.0019(4) 0.0012(5) 0.0087(5)
O4 0.0232(6) 0.0172(6) 0.0359(8) 0.0006(4) -0.0074(5) 0.0059(5)
O5 0.0333(7) 0.0266(6) 0.0305(8) 0.0002(6) 0.0079(6) 0.0069(6)
N1 0.0328(9) 0.0366(9) 0.0274(10) -0.0036(7) 0.0051(7) 0.0065(7)
C1 0.0227(8) 0.0191(7) 0.0211(8) 0.0021(6) 0.0043(6) 0.0043(6)
C2 0.0192(8) 0.0193(7) 0.0240(8) 0.0002(6) 0.0026(6) 0.0021(6)
C3 0.0202(8) 0.0175(7) 0.0212(8) 0.0010(6) 0.0047(7) 0.0019(6)
C4 0.0217(8) 0.0230(8) 0.0264(9) 0.0006(6) 0.0005(7) 0.0053(7)
C5 0.0267(9) 0.0274(9) 0.0267(9) -0.0067(7) -0.0001(7) 0.0044(7)
C6 0.0295(9) 0.0201(8) 0.0286(10) -0.0051(6) 0.0048(7) 0.0040(7)
C7 0.0262(8) 0.0235(8) 0.0213(9) 0.0070(7) 0.0060(7) 0.0051(7)
C8 0.0223(8) 0.0168(7) 0.0199(8) 0.0008(6) 0.0000(6) 0.0005(6)
C9 0.0371(12) 0.0452(12) 0.0521(14) -0.0188(9) -0.0127(10) 0.0132(11)
C10 0.0253(9) 0.0291(9) 0.0303(10) -0.0008(7) 0.0022(8) 0.0026(8)
C11 0.0445(13) 0.0526(13) 0.0407(14) -0.0074(10) 0.0018(11) 0.0222(11)
C12 0.0674(17) 0.0524(14) 0.0437(15) 0.0092(13) 0.0238(13) -0.0037(12)

loop_
_atom_type_symbol
_atom_type_description
_atom_type_scat_dispersion_real
_atom_type_scat_dispersion_imag
_atom_type_scat_source
C C 0.0033 0.0016 'International Tables Vol C Tables 4.2.6.8 and 6.1.1.4'
H H 0.0000 0.0000 'International Tables Vol C Tables 4.2.6.8 and 6.1.1.4'
N N 0.0061 0.0033 'International Tables Vol C Tables 4.2.6.8 and 6.1.1.4'
O O 0.0106 0.0060 'International Tables Vol C Tables 4.2.6.8 and 6.1.1.4'
Mn Mn 0.3368 0.7283 'International Tables Vol C Tables 4.2.6.8 and 6.1.1.4'

loop_
_geom_angle_atom_site_label_1
_geom_angle_atom_site_label_2
_geom_angle_atom_site_label_3
_geom_angle_site_symmetry_1
_geom_angle_site_symmetry_3
_geom_angle
_geom_angle_publ_flag
O4 Mn1 O3 2_575 4_545 131.59(6) y
O4 Mn1 O1 2_575 . 83.59(6) y
O3 Mn1 O1 4_545 . 98.77(7) y
O4 Mn1 O5 2_575 . 83.95(6) y
O3 Mn1 O5 4_545 . 84.88(7) y
O1 Mn1 O5 . . 166.04(5) y
O4 Mn1 O2 2_575 3_465 135.70(6) y
O3 Mn1 O2 4_545 3_465 92.23(7) y
O1 Mn1 O2 . 3_465 97.51(7) y
O5 Mn1 O2 . 3_465 95.80(7) y
C7 O1 Mn1 . . 133.66(12) ?
C7 O2 Mn1 . 3_565 104.72(11) ?
C8 O3 Mn1 . 4_554 135.39(11) ?
C8 O4 Mn1 . 2_574 137.13(12) ?
C10 O5 Mn1 . . 122.70(13) ?
C10 N1 C11 . . 120.94(19) ?
C10 N1 C12 . . 120.75(18) ?
C11 N1 C12 . . 118.1(2) ?
C6 C1 C2 . . 119.04(17) ?
C6 C1 C7 . . 120.53(16) ?
C2 C1 C7 . . 120.42(17) ?
C3 C2 C1 . . 120.22(17) ?
C3 C2 H2A . . 119.9 ?
C1 C2 H2A . . 119.9 ?
C2 C3 C4 . . 119.58(15) ?
C2 C3 C8 . . 121.87(16) ?
C4 C3 C8 . . 118.50(15) ?
C5 C4 C3 . . 121.09(17) ?
C5 C4 H4A . . 119.5 ?
C3 C4 H4A . . 119.5 ?
C6 C5 C4 . . 118.27(17) ?
C6 C5 C9 . . 121.07(18) ?
C4 C5 C9 . . 120.65(19) ?
C1 C6 C5 . . 121.77(17) ?
C1 C6 H6A . . 119.1 ?
C5 C6 H6A . . 119.1 ?
O2 C7 O1 . . 121.56(17) ?
O2 C7 C1 . . 119.62(16) ?
O1 C7 C1 . . 118.76(17) ?
O4 C8 O3 . . 126.10(17) ?
O4 C8 C3 . . 116.16(16) ?
O3 C8 C3 . . 117.70(15) ?
C5 C9 H9A . . 109.5 ?
C5 C9 H9B . . 109.5 ?
H9A C9 H9B . . 109.5 ?
C5 C9 H9C . . 109.5 ?
H9A C9 H9C . . 109.5 ?
H9B C9 H9C . . 109.5 ?
O5 C10 N1 . . 125.04(18) ?
O5 C10 H10A . . 117.5 ?
N1 C10 H10A . . 117.5 ?
N1 C11 H11A . . 109.5 ?
N1 C11 H11B . . 109.5 ?
H11A C11 H11B . . 109.5 ?
N1 C11 H11C . . 109.5 ?
H11A C11 H11C . . 109.5 ?
H11B C11 H11C . . 109.5 ?
N1 C12 H12A . . 109.5 ?
N1 C12 H12B . . 109.5 ?
H12A C12 H12B . . 109.5 ?
N1 C12 H12C . . 109.5 ?
H12A C12 H12C . . 109.5 ?
H12B C12 H12C . . 109.5 ?

loop_
_geom_bond_atom_site_label_1
_geom_bond_atom_site_label_2
_geom_bond_site_symmetry_2
_geom_bond_distance
_geom_bond_publ_flag
Mn1 O4 2_575 2.0609(19) y
Mn1 O3 4_545 2.0855(15) y
Mn1 O1 . 2.0885(16) y
Mn1 O5 . 2.1342(18) y
Mn1 O2 3_465 2.1378(16) y
O1 C7 . 1.244(2) ?
O2 C7 . 1.226(2) ?
O2 Mn1 3_565 2.1378(16) ?
O3 C8 . 1.229(2) ?
O3 Mn1 4_554 2.0855(15) ?
O4 C8 . 1.228(2) ?
O4 Mn1 2_574 2.0609(18) ?
O5 C10 . 1.206(2) ?
N1 C10 . 1.295(3) ?
N1 C11 . 1.424(3) ?
N1 C12 . 1.424(3) ?
C1 C6 . 1.361(3) ?
C1 C2 . 1.370(2) ?
C1 C7 . 1.472(2) ?
C2 C3 . 1.364(2) ?
C2 H2A . 0.9500 ?
C3 C4 . 1.367(2) ?
C3 C8 . 1.481(2) ?
C4 C5 . 1.365(2) ?
C4 H4A . 0.9500 ?
C5 C6 . 1.365(3) ?
C5 C9 . 1.485(3) ?
C6 H6A . 0.9500 ?
C9 H9A . 0.9800 ?
C9 H9B . 0.9800 ?
C9 H9C . 0.9800 ?
C10 H10A . 0.9500 ?
C11 H11A . 0.9800 ?
C11 H11B . 0.9800 ?
C11 H11C . 0.9800 ?
C12 H12A . 0.9800 ?
C12 H12B . 0.9800 ?
C12 H12C . 0.9800 ?

loop_
_geom_torsion_atom_site_label_1
_geom_torsion_atom_site_label_2
_geom_torsion_atom_site_label_3
_geom_torsion_atom_site_label_4
_geom_torsion_site_symmetry_1
_geom_torsion
O4 Mn1 O1 C7 2_575 -2.37(18)
O3 Mn1 O1 C7 4_545 -133.56(19)
O5 Mn1 O1 C7 . -29.3(4)
O2 Mn1 O1 C7 3_465 132.99(19)
O4 Mn1 O5 C10 2_575 -152.61(17)
O3 Mn1 O5 C10 4_545 -19.79(16)
O1 Mn1 O5 C10 . -125.7(2)
O2 Mn1 O5 C10 3_465 71.94(17)
C6 C1 C2 C3 . 0.5(3)
C7 C1 C2 C3 . 179.64(16)
C1 C2 C3 C4 . 0.8(3)
C1 C2 C3 C8 . -176.42(16)
C2 C3 C4 C5 . -1.3(3)
C8 C3 C4 C5 . 176.03(17)
C3 C4 C5 C6 . 0.4(3)
C3 C4 C5 C9 . 179.3(2)
C2 C1 C6 C5 . -1.4(3)
C7 C1 C6 C5 . 179.47(18)
C4 C5 C6 C1 . 0.9(3)
C9 C5 C6 C1 . -178.0(2)
Mn1 O2 C7 O1 3_565 -2.1(2)
Mn1 O2 C7 C1 3_565 -179.51(13)
Mn1 O1 C7 O2 . 104.6(2)
Mn1 O1 C7 C1 . -78.0(2)
C6 C1 C7 O2 . -178.90(18)
C2 C1 C7 O2 . 2.0(3)
C6 C1 C7 O1 . 3.7(3)
C2 C1 C7 O1 . -175.45(17)
Mn1 O4 C8 O3 2_574 -26.5(3)
Mn1 O4 C8 C3 2_574 155.59(13)
Mn1 O3 C8 O4 4_554 -12.1(3)
Mn1 O3 C8 C3 4_554 165.74(13)
C2 C3 C8 O4 . -163.04(17)
C4 C3 C8 O4 . 19.7(2)
C2 C3 C8 O3 . 18.9(2)
C4 C3 C8 O3 . -158.37(17)
Mn1 O5 C10 N1 . 172.24(15)
C11 N1 C10 O5 . 179.4(2)
C12 N1 C10 O5 . 5.1(3)
